data_4063882
loop_
_publ_author_name
'Camerano, Jos\'e A.'
'S\"amann, Christoph'
'Wadepohl, Hubert'
'Gade, Lutz H.'

_publ_section_title
;
 Bis(pyridylimino)isoindolato&#x2212;Iridium Complexes as Epoxidation
 Catalysts for Alkenes
;
_journal_issue 3
_journal_name_full Organometallics
_journal_page_first 379
_journal_paper_doi 10.1021/om1010116
_journal_volume 30
_journal_year 2011
_chemical_formula_sum 'C36 H33 N5'
_chemical_formula_weight 535.67
_space_group_IT_number 2
_symmetry_cell_setting triclinic
_symmetry_Int_Tables_number 2
_symmetry_space_group_name_Hall '-P 1'
_symmetry_space_group_name_H-M 'P -1'
_atom_sites_solution_hydrogens geom
_atom_sites_solution_primary dual
_atom_sites_solution_secondary difmap
_audit_block_code ga_cs1
_audit_creation_method SHELXL-97
_cell_angle_alpha 72.213(8)
_cell_angle_beta 73.269(6)
_cell_angle_gamma 68.946(17)
_cell_formula_units_Z 2
_cell_length_a 10.607(6)
_cell_length_b 11.268(6)
_cell_length_c 13.458(7)
_cell_measurement_reflns_used 4268
_cell_measurement_temperature 100(2)
_cell_measurement_theta_max 29.99
_cell_measurement_theta_min 2.38
_cell_volume 1400.3(13)
_computing_cell_refinement
;
SAINT (Bruker AXS, 1997-2008). Includes estimated systematic errors
 of the unit cell constants from Monte Carlo simulations.
;
_computing_data_collection 'SMART-5.631 (Bruker AXS, 2003)'
_computing_data_reduction 'SAINT (Bruker AXS, 1997-2008)'
_computing_publication_material 'SHELXL-97 (Sheldrick, 1997)'
_computing_structure_refinement 'SHELXL-97 (Sheldrick, 1997)'
_computing_structure_solution 'SUPERFLIP (Palatinus, 2007-2009)'
_diffrn_ambient_environment 'perfluoro polyether oil'
_diffrn_ambient_temperature 100(2)
_diffrn_detector 'CCD plate'
_diffrn_detector_area_resol_mean 8.19
_diffrn_detector_type CCD-PXL-KAF2
_diffrn_measured_fraction_theta_full 0.992
_diffrn_measured_fraction_theta_max 0.997
_diffrn_measurement_device 'three-circle diffractometer'
_diffrn_measurement_device_type 'Bruker AXS Smart 1000'
_diffrn_measurement_method '\f- and \w-scans'
_diffrn_measurement_specimen_support 'polyimid foil'
_diffrn_radiation_monochromator graphite
_diffrn_radiation_probe x-ray
_diffrn_radiation_type MoK\a
_diffrn_radiation_wavelength 0.71073
_diffrn_reflns_av_R_equivalents 0.0668
_diffrn_reflns_av_sigmaI/netI 0.0664
_diffrn_reflns_limit_h_max 14
_diffrn_reflns_limit_h_min -13
_diffrn_reflns_limit_k_max 15
_diffrn_reflns_limit_k_min -14
_diffrn_reflns_limit_l_max 18
_diffrn_reflns_limit_l_min 0
_diffrn_reflns_number 31989
_diffrn_reflns_theta_full 30.03
_diffrn_reflns_theta_max 29.58
_diffrn_reflns_theta_min 1.99
_diffrn_source 'fine-focus sealed tube'
_exptl_absorpt_coefficient_mu 0.076
_exptl_absorpt_correction_T_max 0.8622
_exptl_absorpt_correction_T_min 0.7467
_exptl_absorpt_correction_type multi-scan
_exptl_absorpt_process_details
;
multi-scan from symmetry-related measurements (Blessing 1995)
SADABS (Sheldrick & Bruker AXS, 2004-2008)
;
_exptl_crystal_colour yellow
_exptl_crystal_density_diffrn 1.270
_exptl_crystal_density_method 'not measured'
_exptl_crystal_description block
_exptl_crystal_F_000 568
_exptl_crystal_size_max 0.14
_exptl_crystal_size_mid 0.08
_exptl_crystal_size_min 0.06
_refine_diff_density_max 0.361
_refine_diff_density_min -0.303
_refine_diff_density_rms 0.060
_refine_ls_abs_structure_details 'Flack H D (1983), Acta Cryst. A39, 876-881'
_refine_ls_extinction_method none
_refine_ls_goodness_of_fit_ref 1.015
_refine_ls_hydrogen_treatment mixed
_refine_ls_matrix_type full
_refine_ls_number_parameters 422
_refine_ls_number_reflns 7829
_refine_ls_number_restraints 0
_refine_ls_restrained_S_all 1.015
_refine_ls_R_factor_all 0.1084
_refine_ls_R_factor_gt 0.0624
_refine_ls_shift/su_max 0.000
_refine_ls_shift/su_mean 0.000
_refine_ls_structure_factor_coef Fsqd
_refine_ls_weighting_details 'calc w=1/[\s^2^(Fo^2^)+(0.0668P)^2^+0.6583P] where P=(Fo^2^+2Fc^2^)/3'
_refine_ls_weighting_scheme calc
_refine_ls_wR_factor_gt 0.1369
_refine_ls_wR_factor_ref 0.1576
_reflns_number_gt 5096
_reflns_number_total 7829
_reflns_threshold_expression >2sigma(I)
_cod_data_source_file om1010116_si_002.cif
_cod_data_source_block compound_1a
_cod_original_cell_volume 1400.5(14)
_cod_database_code 4063882
_audit_block_refno 1016

loop_
_symmetry_equiv_pos_as_xyz
'x, y, z'
'-x, -y, -z'

loop_
_atom_site_label
_atom_site_type_symbol
_atom_site_fract_x
_atom_site_fract_y
_atom_site_fract_z
_atom_site_U_iso_or_equiv
_atom_site_adp_type
_atom_site_occupancy
_atom_site_symmetry_multiplicity
_atom_site_calc_flag
_atom_site_refinement_flags
N1 N 1.01087(17) 0.53968(15) 0.21881(13) 0.0195(3) Uani 1 1 d .
H1 H 0.972(2) 0.560(2) 0.2804(19) 0.032(6) Uiso 1 1 d .
N2 N 1.05813(17) 0.30473(15) 0.26530(12) 0.0206(3) Uani 1 1 d .
N3 N 0.97446(17) 0.39441(15) 0.41949(12) 0.0223(3) Uani 1 1 d .
N4 N 0.99716(16) 0.75954(15) 0.11470(12) 0.0195(3) Uani 1 1 d .
N5 N 0.87972(17) 0.74900(15) 0.29697(12) 0.0213(3) Uani 1 1 d .
C1 C 1.03412(19) 0.63425(18) 0.12722(14) 0.0189(4) Uani 1 1 d .
C2 C 1.11211(19) 0.56279(18) 0.04295(14) 0.0187(4) Uani 1 1 d .
C3 C 1.13194(19) 0.42975(18) 0.08763(14) 0.0188(4) Uani 1 1 d .
C4 C 1.06576(19) 0.41463(18) 0.20056(14) 0.0187(4) Uani 1 1 d .
C5 C 1.1625(2) 0.60569(19) -0.06458(14) 0.0198(4) Uani 1 1 d .
H5 H 1.147(2) 0.697(2) -0.0978(17) 0.024 Uiso 1 1 d .
C6 C 1.23440(19) 0.51406(18) -0.12689(14) 0.0197(4) Uani 1 1 d .
C7 C 1.25578(19) 0.37937(18) -0.08082(14) 0.0195(4) Uani 1 1 d .
C8 C 1.2031(2) 0.33793(18) 0.02700(15) 0.0200(4) Uani 1 1 d .
H8 H 1.216(2) 0.246(2) 0.0587(17) 0.024 Uiso 1 1 d .
C9 C 0.9910(2) 0.29966(18) 0.37175(14) 0.0197(4) Uani 1 1 d .
C10 C 0.9432(2) 0.19163(18) 0.42715(15) 0.0214(4) Uani 1 1 d .
H10 H 0.958(2) 0.124(2) 0.3893(17) 0.026 Uiso 1 1 d .
C11 C 0.8713(2) 0.18611(19) 0.53107(15) 0.0213(4) Uani 1 1 d .
H11 H 0.834(2) 0.116(2) 0.5681(17) 0.026 Uiso 1 1 d .
C12 C 0.8504(2) 0.28553(18) 0.58121(14) 0.0202(4) Uani 1 1 d .
C13 C 0.9082(2) 0.38548(19) 0.52050(15) 0.0225(4) Uani 1 1 d .
H13 H 0.906(2) 0.449(2) 0.5537(17) 0.027 Uiso 1 1 d .
C14 C 0.77530(19) 0.28747(18) 0.69210(14) 0.0198(4) Uani 1 1 d .
C15 C 0.7693(2) 0.17238(19) 0.76922(15) 0.0216(4) Uani 1 1 d .
H15 H 0.817(2) 0.090(2) 0.7482(17) 0.026 Uiso 1 1 d .
C16 C 0.7040(2) 0.17617(19) 0.87411(15) 0.0238(4) Uani 1 1 d .
C17 C 0.6421(2) 0.2961(2) 0.90243(16) 0.0243(4) Uani 1 1 d .
H17 H 0.596(2) 0.300(2) 0.9764(19) 0.029 Uiso 1 1 d .
C18 C 0.6445(2) 0.41238(19) 0.82719(16) 0.0228(4) Uani 1 1 d .
C19 C 0.7112(2) 0.40625(19) 0.72335(15) 0.0226(4) Uani 1 1 d .
H19 H 0.715(2) 0.489(2) 0.6689(17) 0.027 Uiso 1 1 d .
C20 C 0.7017(3) 0.0506(2) 0.95676(16) 0.0323(5) Uani 1 1 d .
H20C H 0.6818 0.0667 1.0281 0.049 Uiso 1 1 calc R
H20B H 0.7916 -0.0151 0.9451 0.049 Uiso 1 1 calc R
H20A H 0.6301 0.0189 0.9507 0.049 Uiso 1 1 calc R
C21 C 0.5766(2) 0.5423(2) 0.85795(17) 0.0287(5) Uani 1 1 d .
H21B H 0.5943 0.6122 0.7964 0.043 Uiso 1 1 calc R
H21C H 0.6145 0.5430 0.9161 0.043 Uiso 1 1 calc R
H21A H 0.4770 0.5561 0.8814 0.043 Uiso 1 1 calc R
C22 C 0.92359(19) 0.81897(18) 0.19991(14) 0.0192(4) Uani 1 1 d .
C23 C 0.8954(2) 0.95437(19) 0.18184(15) 0.0225(4) Uani 1 1 d .
H23 H 0.929(2) 1.001(2) 0.1123(18) 0.027 Uiso 1 1 d .
C24 C 0.8225(2) 1.01605(19) 0.26374(15) 0.0239(4) Uani 1 1 d .
H24 H 0.803(2) 1.109(2) 0.2523(18) 0.029 Uiso 1 1 d .
C25 C 0.77430(19) 0.94562(18) 0.36467(15) 0.0197(4) Uani 1 1 d .
C26 C 0.8078(2) 0.81188(19) 0.37446(15) 0.0220(4) Uani 1 1 d .
H26 H 0.781(2) 0.756(2) 0.4402(18) 0.026 Uiso 1 1 d .
C27 C 0.69242(19) 1.00635(18) 0.45539(15) 0.0194(4) Uani 1 1 d .
C28 C 0.6174(2) 1.13910(18) 0.43845(15) 0.0215(4) Uani 1 1 d .
H28 H 0.618(2) 1.192(2) 0.3643(18) 0.026 Uiso 1 1 d .
C29 C 0.5429(2) 1.19779(18) 0.52306(16) 0.0233(4) Uani 1 1 d .
C30 C 0.5372(2) 1.12130(19) 0.62628(16) 0.0225(4) Uani 1 1 d .
H30 H 0.484(2) 1.160(2) 0.6867(18) 0.027 Uiso 1 1 d .
C31 C 0.6068(2) 0.98888(19) 0.64594(15) 0.0223(4) Uani 1 1 d .
C32 C 0.6861(2) 0.93307(19) 0.56067(15) 0.0217(4) Uani 1 1 d .
H32 H 0.739(2) 0.841(2) 0.5768(17) 0.026 Uiso 1 1 d .
C33 C 0.4718(2) 1.3429(2) 0.50450(18) 0.0354(5) Uani 1 1 d .
H33C H 0.5352 1.3879 0.5051 0.053 Uiso 1 1 calc R
H33B H 0.3900 1.3609 0.5610 0.053 Uiso 1 1 calc R
H33A H 0.4441 1.3742 0.4353 0.053 Uiso 1 1 calc R
C34 C 0.5944(2) 0.9070(2) 0.75814(16) 0.0317(5) Uani 1 1 d .
H34A H 0.5184 0.8697 0.7741 0.048 Uiso 1 1 calc R
H34C H 0.5761 0.9616 0.8081 0.048 Uiso 1 1 calc R
H34B H 0.6806 0.8363 0.7652 0.048 Uiso 1 1 calc R
C35 C 1.2882(2) 0.55796(19) -0.24406(15) 0.0239(4) Uani 1 1 d .
H35B H 1.2587 0.6536 -0.2646 0.036 Uiso 1 1 calc R
H35A H 1.2518 0.5234 -0.2847 0.036 Uiso 1 1 calc R
H35C H 1.3892 0.5256 -0.2591 0.036 Uiso 1 1 calc R
C36 C 1.3331(2) 0.28169(19) -0.14878(15) 0.0233(4) Uani 1 1 d .
H36C H 1.4269 0.2882 -0.1787 0.035 Uiso 1 1 calc R
H36A H 1.2856 0.2997 -0.2068 0.035 Uiso 1 1 calc R
H36B H 1.3373 0.1935 -0.1052 0.035 Uiso 1 1 calc R

loop_
_atom_site_aniso_label
_atom_site_aniso_U_11
_atom_site_aniso_U_22
_atom_site_aniso_U_33
_atom_site_aniso_U_23
_atom_site_aniso_U_13
_atom_site_aniso_U_12
N1 0.0268(9) 0.0157(8) 0.0155(8) -0.0030(6) -0.0009(6) -0.0088(6)
N2 0.0262(9) 0.0166(8) 0.0186(8) -0.0026(6) -0.0029(6) -0.0081(6)
N3 0.0307(9) 0.0187(8) 0.0184(8) -0.0023(6) -0.0023(6) -0.0122(7)
N4 0.0228(8) 0.0163(8) 0.0187(8) -0.0041(6) -0.0009(6) -0.0076(6)
N5 0.0268(9) 0.0180(8) 0.0183(8) -0.0037(6) -0.0004(6) -0.0092(7)
C1 0.0215(9) 0.0183(9) 0.0168(8) -0.0017(7) -0.0022(7) -0.0092(7)
C2 0.0207(9) 0.0167(9) 0.0189(9) -0.0029(7) -0.0027(7) -0.0077(7)
C3 0.0208(9) 0.0171(9) 0.0187(9) -0.0035(7) -0.0027(7) -0.0071(7)
C4 0.0205(9) 0.0168(9) 0.0195(9) -0.0057(7) -0.0026(7) -0.0061(7)
C5 0.0242(10) 0.0169(9) 0.0171(9) -0.0018(7) -0.0015(7) -0.0083(7)
C6 0.0213(9) 0.0209(9) 0.0167(9) -0.0014(7) -0.0009(7) -0.0104(7)
C7 0.0219(9) 0.0180(9) 0.0194(9) -0.0052(7) -0.0022(7) -0.0077(7)
C8 0.0249(10) 0.0156(9) 0.0192(9) -0.0028(7) -0.0043(7) -0.0068(7)
C9 0.0237(10) 0.0161(9) 0.0190(9) -0.0024(7) -0.0042(7) -0.0067(7)
C10 0.0264(10) 0.0165(9) 0.0212(9) -0.0043(7) -0.0032(7) -0.0075(8)
C11 0.0239(10) 0.0177(9) 0.0218(9) -0.0001(7) -0.0038(7) -0.0099(8)
C12 0.0228(9) 0.0187(9) 0.0181(9) -0.0006(7) -0.0042(7) -0.0079(7)
C13 0.0298(11) 0.0214(10) 0.0186(9) -0.0040(7) -0.0035(8) -0.0118(8)
C14 0.0229(10) 0.0192(9) 0.0182(9) -0.0017(7) -0.0040(7) -0.0093(8)
C15 0.0263(10) 0.0179(9) 0.0211(9) -0.0010(7) -0.0043(8) -0.0103(8)
C16 0.0285(10) 0.0233(10) 0.0212(9) 0.0013(7) -0.0054(8) -0.0143(8)
C17 0.0281(11) 0.0281(11) 0.0182(9) -0.0051(8) 0.0000(8) -0.0139(9)
C18 0.0235(10) 0.0246(10) 0.0231(10) -0.0058(8) -0.0036(7) -0.0108(8)
C19 0.0258(10) 0.0193(9) 0.0222(10) -0.0014(7) -0.0039(8) -0.0094(8)
C20 0.0466(14) 0.0285(11) 0.0204(10) 0.0028(8) -0.0028(9) -0.0195(10)
C21 0.0334(12) 0.0254(11) 0.0284(11) -0.0093(8) -0.0010(9) -0.0113(9)
C22 0.0215(9) 0.0169(9) 0.0194(9) -0.0026(7) -0.0029(7) -0.0081(7)
C23 0.0292(10) 0.0175(9) 0.0183(9) -0.0014(7) -0.0009(7) -0.0095(8)
C24 0.0316(11) 0.0153(9) 0.0231(10) -0.0023(7) -0.0021(8) -0.0093(8)
C25 0.0226(9) 0.0170(9) 0.0204(9) -0.0046(7) -0.0030(7) -0.0077(7)
C26 0.0283(10) 0.0186(9) 0.0187(9) -0.0029(7) -0.0022(8) -0.0095(8)
C27 0.0206(9) 0.0164(9) 0.0219(9) -0.0049(7) -0.0017(7) -0.0078(7)
C28 0.0257(10) 0.0173(9) 0.0211(9) -0.0027(7) -0.0023(7) -0.0092(8)
C29 0.0263(10) 0.0157(9) 0.0265(10) -0.0055(7) -0.0019(8) -0.0066(8)
C30 0.0253(10) 0.0212(10) 0.0215(9) -0.0076(7) -0.0004(8) -0.0085(8)
C31 0.0247(10) 0.0216(9) 0.0202(9) -0.0043(7) -0.0018(7) -0.0089(8)
C32 0.0259(10) 0.0165(9) 0.0209(9) -0.0030(7) -0.0034(7) -0.0064(8)
C33 0.0444(13) 0.0170(10) 0.0323(12) -0.0048(8) 0.0043(10) -0.0045(9)
C34 0.0414(13) 0.0263(11) 0.0192(10) -0.0028(8) -0.0017(9) -0.0059(9)
C35 0.0291(11) 0.0213(10) 0.0190(9) -0.0035(7) 0.0000(8) -0.0095(8)
C36 0.0289(10) 0.0197(9) 0.0196(9) -0.0056(7) -0.0007(8) -0.0074(8)

loop_
_atom_type_symbol
_atom_type_description
_atom_type_scat_dispersion_real
_atom_type_scat_dispersion_imag
_atom_type_scat_source
C C 0.0033 0.0016 'International Tables Vol C Tables 4.2.6.8 and 6.1.1.4'
H H 0.0000 0.0000 'International Tables Vol C Tables 4.2.6.8 and 6.1.1.4'
N N 0.0061 0.0033 'International Tables Vol C Tables 4.2.6.8 and 6.1.1.4'

loop_
_geom_angle_atom_site_label_1
_geom_angle_atom_site_label_2
_geom_angle_atom_site_label_3
_geom_angle
C4 N1 C1 112.29(16)
C4 N1 H1 126.1(15)
C1 N1 H1 121.4(16)
C4 N2 C9 120.81(16)
C13 N3 C9 118.45(16)
C1 N4 C22 121.25(16)
C26 N5 C22 118.54(17)
N4 C1 N1 129.09(17)
N4 C1 C2 125.29(17)
N1 C1 C2 105.62(16)
C5 C2 C3 120.29(17)
C5 C2 C1 131.56(17)
C3 C2 C1 108.15(16)
C8 C3 C2 121.23(17)
C8 C3 C4 130.82(17)
C2 C3 C4 107.95(16)
N2 C4 N1 129.28(17)
N2 C4 C3 124.68(17)
N1 C4 C3 105.98(15)
C2 C5 C6 119.12(17)
C2 C5 H5 121.7(13)
C6 C5 H5 119.2(13)
C5 C6 C7 120.30(17)
C5 C6 C35 120.24(17)
C7 C6 C35 119.46(17)
C8 C7 C6 119.90(17)
C8 C7 C36 120.30(17)
C6 C7 C36 119.79(17)
C3 C8 C7 119.15(17)
C3 C8 H8 120.6(13)
C7 C8 H8 120.2(13)
N3 C9 N2 121.01(16)
N3 C9 C10 121.24(17)
N2 C9 C10 117.75(16)
C11 C10 C9 119.31(18)
C11 C10 H10 121.9(13)
C9 C10 H10 118.7(13)
C10 C11 C12 120.10(17)
C10 C11 H11 120.3(13)
C12 C11 H11 119.5(13)
C13 C12 C11 115.92(18)
C13 C12 C14 120.25(17)
C11 C12 C14 123.81(17)
N3 C13 C12 124.86(18)
N3 C13 H13 116.4(13)
C12 C13 H13 118.6(13)
C19 C14 C15 118.11(18)
C19 C14 C12 120.03(16)
C15 C14 C12 121.83(17)
C16 C15 C14 120.84(18)
C16 C15 H15 121.1(13)
C14 C15 H15 118.0(13)
C15 C16 C17 119.45(18)
C15 C16 C20 120.05(19)
C17 C16 C20 120.50(18)
C16 C17 C18 121.05(18)
C16 C17 H17 120.1(13)
C18 C17 H17 118.8(13)
C19 C18 C17 118.53(19)
C19 C18 C21 120.50(18)
C17 C18 C21 120.97(18)
C18 C19 C14 122.00(18)
C18 C19 H19 119.1(13)
C14 C19 H19 118.9(13)
C16 C20 H20C 109.5
C16 C20 H20B 109.5
H20C C20 H20B 109.5
C16 C20 H20A 109.5
H20C C20 H20A 109.5
H20B C20 H20A 109.5
C18 C21 H21B 109.5
C18 C21 H21C 109.5
H21B C21 H21C 109.5
C18 C21 H21A 109.5
H21B C21 H21A 109.5
H21C C21 H21A 109.5
N5 C22 N4 121.48(16)
N5 C22 C23 120.58(17)
N4 C22 C23 117.95(16)
C24 C23 C22 119.46(18)
C24 C23 H23 122.1(13)
C22 C23 H23 118.4(13)
C23 C24 C25 120.90(18)
C23 C24 H24 120.1(13)
C25 C24 H24 119.0(13)
C26 C25 C24 115.19(17)
C26 C25 C27 121.15(17)
C24 C25 C27 123.66(17)
N5 C26 C25 125.32(18)
N5 C26 H26 113.6(13)
C25 C26 H26 121.1(13)
C28 C27 C32 117.93(17)
C28 C27 C25 120.83(17)
C32 C27 C25 121.24(17)
C29 C28 C27 121.30(18)
C29 C28 H28 119.3(13)
C27 C28 H28 119.4(13)
C28 C29 C30 118.98(18)
C28 C29 C33 120.97(18)
C30 C29 C33 120.03(18)
C31 C30 C29 121.28(18)
C31 C30 H30 118.4(13)
C29 C30 H30 120.4(13)
C30 C31 C32 118.93(18)
C30 C31 C34 120.28(18)
C32 C31 C34 120.78(18)
C31 C32 C27 121.46(18)
C31 C32 H32 117.5(13)
C27 C32 H32 121.0(13)
C29 C33 H33C 109.5
C29 C33 H33B 109.5
H33C C33 H33B 109.5
C29 C33 H33A 109.5
H33C C33 H33A 109.5
H33B C33 H33A 109.5
C31 C34 H34A 109.5
C31 C34 H34C 109.5
H34A C34 H34C 109.5
C31 C34 H34B 109.5
H34A C34 H34B 109.5
H34C C34 H34B 109.5
C6 C35 H35B 109.5
C6 C35 H35A 109.5
H35B C35 H35A 109.5
C6 C35 H35C 109.5
H35B C35 H35C 109.5
H35A C35 H35C 109.5
C7 C36 H36C 109.5
C7 C36 H36A 109.5
H36C C36 H36A 109.5
C7 C36 H36B 109.5
H36C C36 H36B 109.5
H36A C36 H36B 109.5

loop_
_geom_bond_atom_site_label_1
_geom_bond_atom_site_label_2
_geom_bond_distance
N1 C4 1.387(2)
N1 C1 1.388(2)
N1 H1 0.87(2)
N2 C4 1.293(2)
N2 C9 1.398(2)
N3 C13 1.330(3)
N3 C9 1.343(2)
N4 C1 1.292(2)
N4 C22 1.397(2)
N5 C26 1.333(3)
N5 C22 1.352(2)
C1 C2 1.469(3)
C2 C5 1.388(3)
C2 C3 1.396(3)
C3 C8 1.381(3)
C3 C4 1.465(3)
C5 C6 1.395(3)
C5 H5 0.97(2)
C6 C7 1.414(3)
C6 C35 1.505(3)
C7 C8 1.394(3)
C7 C36 1.502(3)
C8 H8 0.97(2)
C9 C10 1.402(3)
C10 C11 1.382(3)
C10 H10 0.99(2)
C11 C12 1.399(3)
C11 H11 0.94(2)
C12 C13 1.399(3)
C12 C14 1.478(3)
C13 H13 0.94(2)
C14 C19 1.399(3)
C14 C15 1.401(3)
C15 C16 1.388(3)
C15 H15 0.97(2)
C16 C17 1.391(3)
C16 C20 1.512(3)
C17 C18 1.394(3)
C17 H17 0.98(2)
C18 C19 1.383(3)
C18 C21 1.508(3)
C19 H19 1.00(2)
C20 H20C 0.9800
C20 H20B 0.9800
C20 H20A 0.9800
C21 H21B 0.9800
C21 H21C 0.9800
C21 H21A 0.9800
C22 C23 1.401(3)
C23 C24 1.374(3)
C23 H23 0.96(2)
C24 C25 1.404(3)
C24 H24 0.97(2)
C25 C26 1.391(3)
C25 C27 1.479(3)
C26 H26 0.95(2)
C27 C28 1.401(3)
C27 C32 1.402(3)
C28 C29 1.387(3)
C28 H28 1.00(2)
C29 C30 1.391(3)
C29 C33 1.509(3)
C30 C31 1.386(3)
C30 H30 0.97(2)
C31 C32 1.387(3)
C31 C34 1.507(3)
C32 H32 0.98(2)
C33 H33C 0.9800
C33 H33B 0.9800
C33 H33A 0.9800
C34 H34A 0.9800
C34 H34C 0.9800
C34 H34B 0.9800
C35 H35B 0.9800
C35 H35A 0.9800
C35 H35C 0.9800
C36 H36C 0.9800
C36 H36A 0.9800
C36 H36B 0.9800

loop_
_geom_torsion_atom_site_label_1
_geom_torsion_atom_site_label_2
_geom_torsion_atom_site_label_3
_geom_torsion_atom_site_label_4
_geom_torsion
C22 N4 C1 N1 0.4(3)
C22 N4 C1 C2 -179.65(17)
C4 N1 C1 N4 179.47(19)
C4 N1 C1 C2 -0.5(2)
N4 C1 C2 C5 -0.7(3)
N1 C1 C2 C5 179.3(2)
N4 C1 C2 C3 179.94(18)
N1 C1 C2 C3 -0.1(2)
C5 C2 C3 C8 0.8(3)
C1 C2 C3 C8 -179.71(17)
C5 C2 C3 C4 -178.87(17)
C1 C2 C3 C4 0.6(2)
C9 N2 C4 N1 -2.3(3)
C9 N2 C4 C3 -179.03(17)
C1 N1 C4 N2 -176.30(19)
C1 N1 C4 C3 0.9(2)
C8 C3 C4 N2 -3.2(3)
C2 C3 C4 N2 176.46(18)
C8 C3 C4 N1 179.4(2)
C2 C3 C4 N1 -0.9(2)
C3 C2 C5 C6 -0.7(3)
C1 C2 C5 C6 180.00(19)
C2 C5 C6 C7 -0.2(3)
C2 C5 C6 C35 179.01(18)
C5 C6 C7 C8 1.0(3)
C35 C6 C7 C8 -178.25(18)
C5 C6 C7 C36 179.90(18)
C35 C6 C7 C36 0.7(3)
C2 C3 C8 C7 -0.1(3)
C4 C3 C8 C7 179.57(19)
C6 C7 C8 C3 -0.8(3)
C36 C7 C8 C3 -179.76(18)
C13 N3 C9 N2 179.10(18)
C13 N3 C9 C10 -1.7(3)
C4 N2 C9 N3 -22.9(3)
C4 N2 C9 C10 157.86(18)
N3 C9 C10 C11 3.5(3)
N2 C9 C10 C11 -177.26(18)
C9 C10 C11 C12 -2.0(3)
C10 C11 C12 C13 -1.0(3)
C10 C11 C12 C14 -179.76(18)
C9 N3 C13 C12 -1.7(3)
C11 C12 C13 N3 3.0(3)
C14 C12 C13 N3 -178.21(19)
C13 C12 C14 C19 26.9(3)
C11 C12 C14 C19 -154.45(19)
C13 C12 C14 C15 -151.15(19)
C11 C12 C14 C15 27.5(3)
C19 C14 C15 C16 -1.3(3)
C12 C14 C15 C16 176.75(18)
C14 C15 C16 C17 1.0(3)
C14 C15 C16 C20 -178.49(19)
C15 C16 C17 C18 0.0(3)
C20 C16 C17 C18 179.48(19)
C16 C17 C18 C19 -0.6(3)
C16 C17 C18 C21 179.70(19)
C17 C18 C19 C14 0.3(3)
C21 C18 C19 C14 179.94(18)
C15 C14 C19 C18 0.7(3)
C12 C14 C19 C18 -177.41(18)
C26 N5 C22 N4 -178.79(18)
C26 N5 C22 C23 0.8(3)
C1 N4 C22 N5 -4.7(3)
C1 N4 C22 C23 175.72(18)
N5 C22 C23 C24 0.0(3)
N4 C22 C23 C24 179.63(18)
C22 C23 C24 C25 -1.0(3)
C23 C24 C25 C26 1.0(3)
C23 C24 C25 C27 -178.41(19)
C22 N5 C26 C25 -0.7(3)
C24 C25 C26 N5 -0.2(3)
C27 C25 C26 N5 179.26(19)
C26 C25 C27 C28 -156.82(19)
C24 C25 C27 C28 22.6(3)
C26 C25 C27 C32 22.5(3)
C24 C25 C27 C32 -158.08(19)
C32 C27 C28 C29 2.2(3)
C25 C27 C28 C29 -178.44(18)
C27 C28 C29 C30 -3.4(3)
C27 C28 C29 C33 175.00(19)
C28 C29 C30 C31 1.4(3)
C33 C29 C30 C31 -177.0(2)
C29 C30 C31 C32 1.6(3)
C29 C30 C31 C34 -177.5(2)
C30 C31 C32 C27 -2.8(3)
C34 C31 C32 C27 176.32(19)
C28 C27 C32 C31 0.9(3)
C25 C27 C32 C31 -178.42(18)

loop_
_cod_related_entry_id
_cod_related_entry_database
_cod_related_entry_code
1 ChemSpider 30659644
